data_7023282
loop_
_publ_author_name
'Meally, Se\'an T'
'Taylor, Stephanie M.'
'Brechin, Euan K.'
'Piligkos, Stergios'
'Jones, Leigh F.'

_publ_section_title
;
 Homo- and heterometallic planes, chains and cubanes.
;
_journal_issue 28
_journal_name_full 'Dalton transactions (Cambridge, England : 2003)'
_journal_page_first 10315
_journal_page_last 10325
_journal_paper_doi 10.1039/c3dt51131f
_journal_volume 42
_journal_year 2013
_chemical_formula_sum 'C40 H46 N12 Na2 Ni2 O8'
_chemical_formula_weight 986.29
_chemical_name_common '[Na2Ni2(N3)2(immp)4(MeCN)2]'
_chemical_name_systematic
;
 ?
;
_space_group_IT_number 14
_symmetry_cell_setting monoclinic
_symmetry_space_group_name_Hall '-P 2yn'
_symmetry_space_group_name_H-M 'P 1 21/n 1'
_atom_sites_solution_hydrogens geom
_atom_sites_solution_primary direct
_atom_sites_solution_secondary difmap
_audit_creation_method SHELXL-97
_cell_angle_alpha 90.00
_cell_angle_beta 98.72(3)
_cell_angle_gamma 90.00
_cell_formula_units_Z 2
_cell_length_a 11.663(2)
_cell_length_b 11.884(2)
_cell_length_c 15.975(3)
_cell_measurement_reflns_used 7057
_cell_measurement_temperature 150(2)
_cell_measurement_theta_max 25.35
_cell_measurement_theta_min 2.8951
_cell_volume 2188.6(7)
_computing_cell_refinement
;
CrysAlisPro, Oxford Diffraction Ltd.,
Version 1.171.34.9 (release 08-12-2009 CrysAlis171 .NET)
(compiled Dec  8 2009,17:31:18)
;
_computing_data_collection
;
CrysAlisPro, Oxford Diffraction Ltd.,
Version 1.171.34.9 (release 08-12-2009 CrysAlis171 .NET)
(compiled Dec  8 2009,17:31:18)
;
_computing_data_reduction
;
CrysAlisPro, Oxford Diffraction Ltd.,
Version 1.171.34.9 (release 08-12-2009 CrysAlis171 .NET)
(compiled Dec  8 2009,17:31:18)
;
_computing_molecular_graphics 'ORTEX (P.McArdle, 1995)'
_computing_publication_material 'SHELXL-97/2 (Sheldrick,1997)'
_computing_structure_refinement 'SHELXL-97 (Sheldrick, 1997)'
_computing_structure_solution 'SHELXS-97 (Sheldrick, 1990)'
_diffrn_ambient_temperature 150(2)
_diffrn_detector_area_resol_mean 16.1048
_diffrn_measured_fraction_theta_full 0.998
_diffrn_measured_fraction_theta_max 0.998
_diffrn_measurement_details
;
  1 omega   35.00   60.00   1.0000   30.0000
omega____ theta____ kappa____ phi______ frames
    -       19.7341  179.0000   30.0000 25
  2 omega   -6.00   91.00   1.0000   30.0000
omega____ theta____ kappa____ phi______ frames
    -       19.7341   37.0000 -180.0000 97
  3 omega   -4.00   79.00   1.0000   30.0000
omega____ theta____ kappa____ phi______ frames
    -       19.7341   37.0000  -90.0000 83
  4 omega   -5.00   21.00   1.0000   30.0000
omega____ theta____ kappa____ phi______ frames
    -       19.7341   77.0000 -180.0000 26
;
_diffrn_measurement_device_type 'Xcalibur, Sapphire3'
_diffrn_measurement_method '\w scans'
_diffrn_orient_matrix_UB_11 -0.0465536000
_diffrn_orient_matrix_UB_12 -0.0065926000
_diffrn_orient_matrix_UB_13 -0.0336960000
_diffrn_orient_matrix_UB_21 -0.0401601000
_diffrn_orient_matrix_UB_22 0.0126928000
_diffrn_orient_matrix_UB_23 0.0279147000
_diffrn_orient_matrix_UB_31 0.0034445000
_diffrn_orient_matrix_UB_32 0.0579443000
_diffrn_orient_matrix_UB_33 -0.0099381000
_diffrn_radiation_monochromator graphite
_diffrn_radiation_source 'Enhance (Mo) X-ray Source'
_diffrn_radiation_type 'Mo K\a'
_diffrn_radiation_wavelength 0.7107
_diffrn_reflns_av_R_equivalents 0.0171
_diffrn_reflns_limit_h_max 13
_diffrn_reflns_limit_h_min -15
_diffrn_reflns_limit_k_max 8
_diffrn_reflns_limit_k_min -16
_diffrn_reflns_limit_l_max 14
_diffrn_reflns_limit_l_min -21
_diffrn_reflns_number 10588
_diffrn_reflns_theta_full 25.35
_diffrn_reflns_theta_max 25.35
_diffrn_reflns_theta_min 2.8951
_exptl_absorpt_coefficient_mu 0.946
_exptl_absorpt_correction_T_max 1.00000
_exptl_absorpt_correction_T_min 0.96748
_exptl_absorpt_correction_type multi-scan
_exptl_absorpt_process_details
;
CrysAlisPro, Oxford Diffraction Ltd.,
Version 1.171.34.9 (release 08-12-2009 CrysAlis171 .NET)
(compiled Dec  8 2009,17:31:18)
Empirical absorption correction using spherical harmonics,
 implemented in SCALE3 ABSPACK scaling algorithm.
;
_exptl_crystal_colour Green
_exptl_crystal_density_diffrn 1.497
_exptl_crystal_density_method 'not measured'
_exptl_crystal_description Parallelepiped
_exptl_crystal_F_000 1024
_exptl_crystal_size_max 0.25
_exptl_crystal_size_mid 0.20
_exptl_crystal_size_min 0.15
_refine_diff_density_max 0.263
_refine_diff_density_min -0.291
_refine_diff_density_rms 0.051
_refine_ls_extinction_method none
_refine_ls_goodness_of_fit_ref 1.108
_refine_ls_hydrogen_treatment constr
_refine_ls_matrix_type full
_refine_ls_number_parameters 287
_refine_ls_number_reflns 3991
_refine_ls_number_restraints 0
_refine_ls_restrained_S_all 1.108
_refine_ls_R_factor_all 0.0305
_refine_ls_R_factor_gt 0.0255
_refine_ls_shift/su_max 0.001
_refine_ls_shift/su_mean 0.000
_refine_ls_structure_factor_coef Fsqd
_refine_ls_weighting_details 'calc w=1/[\s^2^(Fo^2^)+(0.0296P)^2^+0.9361P] where P=(Fo^2^+2Fc^2^)/3'
_refine_ls_weighting_scheme calc
_refine_ls_wR_factor_gt 0.0651
_refine_ls_wR_factor_ref 0.0674
_reflns_number_gt 3584
_reflns_number_total 3991
_reflns_threshold_expression >2sigma(I)
_cod_data_source_file c3dt51131f.txt
_cod_data_source_block p21n
_cod_depositor_comments
;
The following automatic conversions were performed:

'_symmetry_cell_setting' value 'Monoclinic' changed to 'monoclinic'
according to /home/saulius/struct/CIF-dictionaries/cif_core.dic
dictionary named 'cif_core.dic' version 2.4.2 from 2011-04-26.

Automatic conversion script
Id: cif_fix_values 1891 2012-01-12 08:04:46Z andrius 
;
_cod_original_cell_volume 2188.5(8)
_cod_original_sg_symbol_H-M P21/n
_cod_database_code 7023282

loop_
_symmetry_equiv_pos_as_xyz
'x, y, z'
'-x+1/2, y+1/2, -z+1/2'
'-x, -y, -z'
'x-1/2, -y-1/2, z-1/2'

loop_
_atom_site_label
_atom_site_type_symbol
_atom_site_fract_x
_atom_site_fract_y
_atom_site_fract_z
_atom_site_U_iso_or_equiv
_atom_site_adp_type
_atom_site_occupancy
_atom_site_symmetry_multiplicity
_atom_site_calc_flag
_atom_site_refinement_flags
Ni1 Ni 0.385740(19) 0.513930(18) 0.051412(13) 0.01344(8) Uani 1 1 d .
Na1 Na 0.65874(6) 0.57694(6) 0.15705(4) 0.01815(16) Uani 1 1 d .
N1 N 0.55231(13) 0.42283(12) 0.06147(9) 0.0156(3) Uani 1 1 d .
N2 N 0.54376(13) 0.32146(13) 0.06560(9) 0.0168(3) Uani 1 1 d .
N3 N 0.53527(16) 0.22557(13) 0.06984(10) 0.0277(4) Uani 1 1 d .
N4 N 0.24140(12) 0.61847(13) 0.03826(9) 0.0164(3) Uani 1 1 d .
N5 N 0.65536(13) 0.57349(13) -0.15426(9) 0.0165(3) Uani 1 1 d .
N6 N 0.73295(16) 0.49012(14) 0.29408(11) 0.0299(4) Uani 1 1 d .
O1 O 0.60981(11) 0.73348(11) 0.24466(8) 0.0257(3) Uani 1 1 d .
O2 O 0.47274(10) 0.63220(10) 0.12492(8) 0.0175(3) Uani 1 1 d .
O3 O 0.83853(11) 0.68308(11) 0.15113(8) 0.0233(3) Uani 1 1 d .
O4 O 0.69816(10) 0.60396(10) 0.02404(7) 0.0169(3) Uani 1 1 d .
C1 C 0.66757(18) 0.77089(18) 0.32462(12) 0.0291(5) Uani 1 1 d .
H1A H 0.7039 0.8441 0.3179 0.044 Uiso 1 1 calc R
H1B H 0.7273 0.7162 0.3469 0.044 Uiso 1 1 calc R
H1C H 0.6113 0.7782 0.3641 0.044 Uiso 1 1 calc R
C2 C 0.51215(16) 0.79217(16) 0.20960(12) 0.0203(4) Uani 1 1 d .
C3 C 0.48640(18) 0.90015(17) 0.23186(13) 0.0264(4) Uani 1 1 d .
H3 H 0.5364 0.9385 0.2751 0.032 Uiso 1 1 calc R
C4 C 0.38658(18) 0.95333(17) 0.19071(13) 0.0278(5) Uani 1 1 d .
H4 H 0.3708 1.0293 0.2035 0.033 Uiso 1 1 calc R
C5 C 0.31206(17) 0.89541(16) 0.13218(12) 0.0234(4) Uani 1 1 d .
H5 H 0.2437 0.9315 0.1051 0.028 Uiso 1 1 calc R
C6 C 0.33416(16) 0.78299(15) 0.11082(11) 0.0175(4) Uani 1 1 d .
C7 C 0.43944(15) 0.73103(15) 0.14580(11) 0.0160(4) Uani 1 1 d .
C8 C 0.24109(16) 0.72192(16) 0.06037(11) 0.0186(4) Uani 1 1 d .
H8 H 0.1722 0.7631 0.0416 0.022 Uiso 1 1 calc R
C9 C 0.12905(16) 0.57099(17) 0.00094(13) 0.0234(4) Uani 1 1 d .
H9A H 0.0704 0.6307 -0.0062 0.035 Uiso 1 1 calc R
H9B H 0.1061 0.5126 0.0385 0.035 Uiso 1 1 calc R
H9C H 0.1356 0.5379 -0.0543 0.035 Uiso 1 1 calc R
C10 C 0.92269(18) 0.71612(18) 0.22094(12) 0.0291(5) Uani 1 1 d .
H10A H 1.0007 0.7046 0.2067 0.044 Uiso 1 1 calc R
H10B H 0.9132 0.6707 0.2706 0.044 Uiso 1 1 calc R
H10C H 0.9121 0.7958 0.2335 0.044 Uiso 1 1 calc R
C11 C 0.84907(16) 0.72836(15) 0.07326(11) 0.0185(4) Uani 1 1 d .
C12 C 0.92410(16) 0.81287(15) 0.05997(12) 0.0213(4) Uani 1 1 d .
H12 H 0.9717 0.8468 0.1067 0.026 Uiso 1 1 calc R
C13 C 0.93074(17) 0.84939(16) -0.02273(13) 0.0250(4) Uani 1 1 d .
H13 H 0.9821 0.9084 -0.0323 0.030 Uiso 1 1 calc R
C14 C 0.86243(17) 0.79906(16) -0.08941(12) 0.0234(4) Uani 1 1 d .
H14 H 0.8682 0.8229 -0.1454 0.028 Uiso 1 1 calc R
C15 C 0.78360(16) 0.71267(15) -0.07727(11) 0.0184(4) Uani 1 1 d .
C16 C 0.77165(15) 0.67830(14) 0.00567(11) 0.0162(4) Uani 1 1 d .
C17 C 0.71993(16) 0.66091(15) -0.15193(11) 0.0192(4) Uani 1 1 d .
H17 H 0.7266 0.6952 -0.2047 0.023 Uiso 1 1 calc R
C18 C 0.60487(16) 0.53292(12) -0.23788(7) 0.0240(4) Uani 1 1 d .
H18A H 0.6228 0.5859 -0.2811 0.036 Uiso 1 1 calc R
H18B H 0.5206 0.5267 -0.2409 0.036 Uiso 1 1 calc R
H18C H 0.6373 0.4589 -0.2478 0.036 Uiso 1 1 calc R
C19 C 0.78552(12) 0.47115(11) 0.35834(7) 0.0241(4) Uani 1 1 d R
C20 C 0.85506(13) 0.44962(10) 0.44013(7) 0.0328(5) Uani 1 1 d R
H20A H 0.9117 0.3903 0.4343 0.049 Uiso 1 1 calc R
H20B H 0.8045 0.4255 0.4805 0.049 Uiso 1 1 calc R
H20C H 0.8960 0.5186 0.4608 0.049 Uiso 1 1 calc R

loop_
_atom_site_aniso_label
_atom_site_aniso_U_11
_atom_site_aniso_U_22
_atom_site_aniso_U_33
_atom_site_aniso_U_23
_atom_site_aniso_U_13
_atom_site_aniso_U_12
Ni1 0.01315(13) 0.01427(12) 0.01241(12) -0.00115(9) 0.00040(9) -0.00067(9)
Na1 0.0159(4) 0.0225(4) 0.0154(3) -0.0005(3) 0.0005(3) 0.0001(3)
N1 0.0158(8) 0.0150(8) 0.0156(7) 0.0005(6) 0.0007(6) 0.0003(6)
N2 0.0167(8) 0.0208(9) 0.0122(7) -0.0001(6) 0.0001(6) 0.0012(7)
N3 0.0402(11) 0.0163(9) 0.0252(9) 0.0015(7) 0.0003(8) -0.0002(8)
N4 0.0128(7) 0.0184(8) 0.0173(8) 0.0009(6) 0.0003(6) -0.0008(6)
N5 0.0164(8) 0.0190(8) 0.0140(7) -0.0012(6) 0.0015(6) 0.0022(7)
N6 0.0321(10) 0.0299(9) 0.0258(10) 0.0040(8) -0.0014(8) 0.0038(8)
O1 0.0218(7) 0.0285(7) 0.0239(7) -0.0121(6) -0.0056(6) 0.0034(6)
O2 0.0157(6) 0.0163(6) 0.0195(6) -0.0047(5) -0.0004(5) 0.0014(5)
O3 0.0232(7) 0.0302(7) 0.0155(6) -0.0030(6) -0.0006(5) -0.0087(6)
O4 0.0166(6) 0.0188(6) 0.0152(6) -0.0016(5) 0.0021(5) -0.0048(5)
C1 0.0315(12) 0.0304(11) 0.0227(10) -0.0095(9) -0.0044(9) -0.0038(9)
C2 0.0180(9) 0.0220(9) 0.0211(10) -0.0032(8) 0.0039(8) -0.0011(8)
C3 0.0252(11) 0.0250(10) 0.0294(11) -0.0120(9) 0.0053(9) -0.0047(9)
C4 0.0283(11) 0.0182(9) 0.0384(12) -0.0091(9) 0.0095(9) 0.0014(9)
C5 0.0228(10) 0.0210(10) 0.0278(10) 0.0003(8) 0.0084(8) 0.0046(8)
C6 0.0180(9) 0.0184(9) 0.0173(9) -0.0007(7) 0.0063(7) 0.0000(8)
C7 0.0175(9) 0.0167(9) 0.0149(9) -0.0009(7) 0.0060(7) -0.0017(8)
C8 0.0160(9) 0.0223(10) 0.0178(9) 0.0034(8) 0.0032(7) 0.0037(8)
C9 0.0140(9) 0.0245(10) 0.0302(11) 0.0012(9) -0.0018(8) -0.0006(8)
C10 0.0291(11) 0.0334(11) 0.0214(10) -0.0025(9) -0.0067(8) -0.0074(10)
C11 0.0168(9) 0.0186(9) 0.0198(9) -0.0020(8) 0.0019(7) 0.0019(8)
C12 0.0185(10) 0.0183(9) 0.0263(10) -0.0058(8) 0.0007(8) -0.0022(8)
C13 0.0254(11) 0.0159(9) 0.0341(11) -0.0001(8) 0.0056(9) -0.0054(8)
C14 0.0276(11) 0.0193(9) 0.0240(10) 0.0045(8) 0.0064(8) -0.0001(8)
C15 0.0201(10) 0.0148(9) 0.0200(9) 0.0001(7) 0.0022(7) 0.0007(8)
C16 0.0164(9) 0.0131(8) 0.0195(9) -0.0019(7) 0.0040(7) 0.0022(7)
C17 0.0204(10) 0.0209(9) 0.0166(9) 0.0037(8) 0.0041(7) 0.0038(8)
C18 0.0252(10) 0.0318(11) 0.0147(9) -0.0009(8) 0.0018(8) -0.0033(9)
C19 0.0240(10) 0.0205(10) 0.0280(11) -0.0001(9) 0.0047(9) -0.0013(8)
C20 0.0360(12) 0.0352(12) 0.0241(11) 0.0040(10) -0.0059(9) -0.0048(10)

loop_
_atom_type_symbol
_atom_type_description
_atom_type_scat_dispersion_real
_atom_type_scat_dispersion_imag
_atom_type_scat_source
C C 0.0033 0.0016 'International Tables Vol C Tables 4.2.6.8 and 6.1.1.4'
H H 0.0000 0.0000 'International Tables Vol C Tables 4.2.6.8 and 6.1.1.4'
N N 0.0061 0.0033 'International Tables Vol C Tables 4.2.6.8 and 6.1.1.4'
O O 0.0106 0.0060 'International Tables Vol C Tables 4.2.6.8 and 6.1.1.4'
Na Na 0.0362 0.0249 'International Tables Vol C Tables 4.2.6.8 and 6.1.1.4'
Ni Ni 0.3393 1.1124 'International Tables Vol C Tables 4.2.6.8 and 6.1.1.4'

loop_
_geom_angle_atom_site_label_1
_geom_angle_atom_site_label_2
_geom_angle_atom_site_label_3
_geom_angle
_geom_angle_site_symmetry_1
_geom_angle_site_symmetry_3
O4 Ni1 O2 178.54(5) 3_665 .
O4 Ni1 N5 88.60(6) 3_665 3_665
O2 Ni1 N5 92.56(6) . 3_665
O4 Ni1 N4 92.46(6) 3_665 .
O2 Ni1 N4 88.30(6) . .
N5 Ni1 N4 95.69(6) 3_665 .
O4 Ni1 N1 86.35(5) 3_665 3_665
O2 Ni1 N1 92.36(5) . 3_665
N5 Ni1 N1 168.96(6) 3_665 3_665
N4 Ni1 N1 94.33(6) . 3_665
O4 Ni1 N1 92.58(6) 3_665 .
O2 Ni1 N1 86.54(5) . .
N5 Ni1 N1 90.19(6) 3_665 .
N4 Ni1 N1 172.34(6) . .
N1 Ni1 N1 80.25(6) 3_665 .
O4 Ni1 Na1 140.87(4) 3_665 .
O2 Ni1 Na1 38.24(4) . .
N5 Ni1 Na1 91.63(5) 3_665 .
N4 Ni1 Na1 126.37(4) . .
N1 Ni1 Na1 86.14(5) 3_665 .
N1 Ni1 Na1 48.30(4) . .
O4 Ni1 Na1 38.33(4) 3_665 3_665
O2 Ni1 Na1 140.35(4) . 3_665
N5 Ni1 Na1 126.17(4) 3_665 3_665
N4 Ni1 Na1 95.07(5) . 3_665
N1 Ni1 Na1 48.02(4) 3_665 3_665
N1 Ni1 Na1 85.35(5) . 3_665
Na1 Ni1 Na1 122.01(3) . 3_665
O2 Na1 O4 94.05(6) . .
O2 Na1 O1 66.93(5) . .
O4 Na1 O1 121.81(6) . .
O2 Na1 N6 121.55(6) . .
O4 Na1 N6 143.31(6) . .
O1 Na1 N6 83.73(6) . .
O2 Na1 O3 129.73(5) . .
O4 Na1 O3 66.16(5) . .
O1 Na1 O3 84.62(5) . .
N6 Na1 O3 93.58(6) . .
O2 Na1 N1 73.23(5) . .
O4 Na1 N1 72.13(5) . .
O1 Na1 N1 138.20(5) . .
N6 Na1 N1 107.60(6) . .
O3 Na1 N1 132.66(5) . .
O2 Na1 C7 20.70(4) . .
O4 Na1 C7 98.26(5) . .
O1 Na1 C7 47.80(5) . .
N6 Na1 C7 118.14(6) . .
O3 Na1 C7 113.06(5) . .
N1 Na1 C7 93.77(5) . .
O2 Na1 Ni1 33.48(3) . .
O4 Na1 Ni1 82.85(4) . .
O1 Na1 Ni1 99.59(4) . .
N6 Na1 Ni1 121.26(5) . .
O3 Na1 Ni1 145.13(4) . .
N1 Na1 Ni1 39.75(4) . .
C7 Na1 Ni1 54.09(4) . .
O2 Na1 Ni1 82.71(5) . 3_665
O4 Na1 Ni1 33.30(3) . 3_665
O1 Na1 Ni1 140.61(4) . 3_665
N6 Na1 Ni1 135.00(5) . 3_665
O3 Na1 Ni1 97.30(4) . 3_665
N1 Na1 Ni1 38.84(4) . 3_665
C7 Na1 Ni1 97.20(4) . 3_665
Ni1 Na1 Ni1 57.99(3) . 3_665
N2 N1 Ni1 115.40(12) . 3_665
N2 N1 Ni1 114.37(12) . .
Ni1 N1 Ni1 99.75(6) 3_665 .
N2 N1 Na1 135.25(12) . .
Ni1 N1 Na1 93.14(6) 3_665 .
Ni1 N1 Na1 91.95(6) . .
N3 N2 N1 179.6(2) . .
C8 N4 C9 116.23(16) . .
C8 N4 Ni1 125.66(13) . .
C9 N4 Ni1 118.11(12) . .
C17 N5 C18 116.69(14) . .
C17 N5 Ni1 126.35(12) . 3_665
C18 N5 Ni1 116.96(10) . 3_665
C19 N6 Na1 163.37(15) . .
C2 O1 C1 117.13(15) . .
C2 O1 Na1 113.70(10) . .
C1 O1 Na1 129.17(12) . .
C7 O2 Ni1 129.85(11) . .
C7 O2 Na1 121.45(11) . .
Ni1 O2 Na1 108.28(6) . .
C11 O3 C10 117.00(15) . .
C11 O3 Na1 115.34(11) . .
C10 O3 Na1 126.95(12) . .
C16 O4 Ni1 128.33(11) . 3_665
C16 O4 Na1 123.02(11) . .
Ni1 O4 Na1 108.37(6) 3_665 .
O1 C1 H1A 109.5 . .
O1 C1 H1B 109.5 . .
H1A C1 H1B 109.5 . .
O1 C1 H1C 109.5 . .
H1A C1 H1C 109.5 . .
H1B C1 H1C 109.5 . .
C3 C2 O1 124.42(17) . .
C3 C2 C7 122.10(18) . .
O1 C2 C7 113.47(16) . .
C2 C3 C4 119.91(18) . .
C2 C3 H3 120.0 . .
C4 C3 H3 120.0 . .
C5 C4 C3 119.55(18) . .
C5 C4 H4 120.2 . .
C3 C4 H4 120.2 . .
C4 C5 C6 121.53(18) . .
C4 C5 H5 119.2 . .
C6 C5 H5 119.2 . .
C7 C6 C5 119.85(17) . .
C7 C6 C8 122.38(16) . .
C5 C6 C8 117.43(17) . .
O2 C7 C6 124.82(16) . .
O2 C7 C2 118.54(16) . .
C6 C7 C2 116.64(16) . .
O2 C7 Na1 37.85(8) . .
C6 C7 Na1 158.93(12) . .
C2 C7 Na1 82.21(11) . .
N4 C8 C6 127.10(17) . .
N4 C8 H8 116.5 . .
C6 C8 H8 116.5 . .
N4 C9 H9A 109.5 . .
N4 C9 H9B 109.5 . .
H9A C9 H9B 109.5 . .
N4 C9 H9C 109.5 . .
H9A C9 H9C 109.5 . .
H9B C9 H9C 109.5 . .
O3 C10 H10A 109.5 . .
O3 C10 H10B 109.5 . .
H10A C10 H10B 109.5 . .
O3 C10 H10C 109.5 . .
H10A C10 H10C 109.5 . .
H10B C10 H10C 109.5 . .
C12 C11 O3 124.95(17) . .
C12 C11 C16 122.26(17) . .
O3 C11 C16 112.78(16) . .
C11 C12 C13 120.03(17) . .
C11 C12 H12 120.0 . .
C13 C12 H12 120.0 . .
C14 C13 C12 119.28(18) . .
C14 C13 H13 120.4 . .
C12 C13 H13 120.4 . .
C13 C14 C15 121.73(18) . .
C13 C14 H14 119.1 . .
C15 C14 H14 119.1 . .
C14 C15 C16 119.88(17) . .
C14 C15 C17 117.43(17) . .
C16 C15 C17 122.67(17) . .
O4 C16 C15 124.91(16) . .
O4 C16 C11 118.49(16) . .
C15 C16 C11 116.58(16) . .
N5 C17 C15 126.61(17) . .
N5 C17 H17 116.7 . .
C15 C17 H17 116.7 . .
N5 C18 H18A 109.5 . .
N5 C18 H18B 109.5 . .
H18A C18 H18B 109.5 . .
N5 C18 H18C 109.5 . .
H18A C18 H18C 109.5 . .
H18B C18 H18C 109.5 . .
N6 C19 C20 178.29(11) . .
C19 C20 H20A 109.5 . .
C19 C20 H20B 109.5 . .
H20A C20 H20B 109.5 . .
C19 C20 H20C 109.5 . .
H20A C20 H20C 109.5 . .
H20B C20 H20C 109.5 . .

loop_
_geom_bond_atom_site_label_1
_geom_bond_atom_site_label_2
_geom_bond_distance
_geom_bond_site_symmetry_2
Ni1 O4 2.0038(12) 3_665
Ni1 O2 2.0056(13) .
Ni1 N5 2.0609(15) 3_665
Ni1 N4 2.0771(15) .
Ni1 N1 2.1758(15) 3_665
Ni1 N1 2.2084(15) .
Ni1 Na1 3.4520(12) .
Ni1 Na1 3.4642(10) 3_665
Na1 O2 2.2501(14) .
Na1 O4 2.2640(14) .
Na1 O1 2.4470(15) .
Na1 N6 2.4558(19) .
Na1 O3 2.4611(15) .
Na1 N1 2.5790(17) .
Na1 C7 3.129(2) .
Na1 Ni1 3.4642(10) 3_665
N1 N2 1.211(2) .
N1 Ni1 2.1758(15) 3_665
N2 N3 1.147(2) .
N4 C8 1.279(2) .
N4 C9 1.468(2) .
N5 C17 1.280(2) .
N5 C18 1.4577(18) .
N5 Ni1 2.0609(15) 3_665
N6 C19 1.136(2) .
O1 C2 1.380(2) .
O1 C1 1.422(2) .
O2 C7 1.296(2) .
O3 C11 1.378(2) .
O3 C10 1.424(2) .
O4 C16 1.295(2) .
O4 Ni1 2.0038(12) 3_665
C1 H1A 0.9800 .
C1 H1B 0.9800 .
C1 H1C 0.9800 .
C2 C3 1.377(3) .
C2 C7 1.423(3) .
C3 C4 1.398(3) .
C3 H3 0.9500 .
C4 C5 1.363(3) .
C4 H4 0.9500 .
C5 C6 1.412(3) .
C5 H5 0.9500 .
C6 C7 1.412(3) .
C6 C8 1.445(3) .
C8 H8 0.9500 .
C9 H9A 0.9800 .
C9 H9B 0.9800 .
C9 H9C 0.9800 .
C10 H10A 0.9800 .
C10 H10B 0.9800 .
C10 H10C 0.9800 .
C11 C12 1.370(3) .
C11 C16 1.428(3) .
C12 C13 1.404(3) .
C12 H12 0.9500 .
C13 C14 1.367(3) .
C13 H13 0.9500 .
C14 C15 1.411(3) .
C14 H14 0.9500 .
C15 C16 1.413(3) .
C15 C17 1.443(3) .
C17 H17 0.9500 .
C18 H18A 0.9800 .
C18 H18B 0.9800 .
C18 H18C 0.9800 .
C19 C20 1.4522 .
C20 H20A 0.9800 .
C20 H20B 0.9800 .
C20 H20C 0.9800 .
